data_4028931
loop_
_publ_author_name
'Sa\~nudo, Mar\'ia'
'Garc\'ia-Valverde, Mar\'ia'
'Marcaccini, Stefano'
'Delgado, Jacinto J.'
'Rojo, Josefa'
'Torroba, Tom\'as'

_publ_section_title
;
 Synthesis of Benzodiazepine \b-Turn Mimetics by an Ugi
 4CC/Staudinger/Aza-Wittig Sequence. Solving the Conformational Behavior
 of the Ugi 4CC Adducts
;
_journal_issue 5
_journal_name_full 'The Journal of Organic Chemistry'
_journal_page_first 2189
_journal_page_last 2192
_journal_paper_doi 10.1021/jo8025862
_journal_volume 74
_journal_year 2009
_chemical_formula_moiety 'C29 H30 N2 O3'
_chemical_formula_sum 'C29 H30 N2 O3'
_chemical_formula_weight 454.55
_chemical_name_systematic
; 
 ? 
;
_space_group_IT_number 15
_symmetry_cell_setting monoclinic
_symmetry_space_group_name_Hall '-C 2yc'
_symmetry_space_group_name_H-M 'C 1 2/c 1'
_atom_sites_solution_hydrogens geom
_atom_sites_solution_primary direct
_atom_sites_solution_secondary difmap
_audit_creation_method SHELXL-97
_cell_angle_alpha 90.00
_cell_angle_beta 97.130(5)
_cell_angle_gamma 90.00
_cell_formula_units_Z 8
_cell_length_a 30.524(8)
_cell_length_b 18.141(5)
_cell_length_c 9.129(2)
_cell_measurement_reflns_used 2990
_cell_measurement_temperature 293(2)
_cell_measurement_theta_max 23.27
_cell_measurement_theta_min 2.25
_cell_volume 5016(2)
_computing_cell_refinement 'Bruker SMART'
_computing_data_collection 'Bruker SMART'
_computing_data_reduction 'Bruker SAINT'
_computing_molecular_graphics 'Bruker SHELXTL'
_computing_publication_material 'Bruker SHELXTL'
_computing_structure_refinement 'SHELXL-97 (Sheldrick, 1997)'
_computing_structure_solution 'SHELXS-97 (Sheldrick, 1990)'
_diffrn_ambient_temperature 293(2)
_diffrn_measured_fraction_theta_full 0.998
_diffrn_measured_fraction_theta_max 0.998
_diffrn_measurement_device_type 'CCD area detector'
_diffrn_measurement_method 'omega scans'
_diffrn_radiation_monochromator graphite
_diffrn_radiation_source 'fine-focus sealed tube'
_diffrn_radiation_type MoK\a
_diffrn_radiation_wavelength 0.71073
_diffrn_reflns_av_R_equivalents 0.0545
_diffrn_reflns_av_sigmaI/netI 0.0438
_diffrn_reflns_limit_h_max 36
_diffrn_reflns_limit_h_min -36
_diffrn_reflns_limit_k_max 21
_diffrn_reflns_limit_k_min -21
_diffrn_reflns_limit_l_max 10
_diffrn_reflns_limit_l_min -10
_diffrn_reflns_number 24051
_diffrn_reflns_theta_full 24.99
_diffrn_reflns_theta_max 24.99
_diffrn_reflns_theta_min 1.31
_diffrn_standards_decay_% 0
_exptl_absorpt_coefficient_mu 0.078
_exptl_absorpt_correction_T_max 0.985
_exptl_absorpt_correction_T_min 0.8021
_exptl_absorpt_correction_type multi-scan
_exptl_absorpt_process_details 'SADABS (SHELDRICK, 2001)'
_exptl_crystal_colour colourless
_exptl_crystal_density_diffrn 1.204
_exptl_crystal_density_method 'not measured'
_exptl_crystal_description prism
_exptl_crystal_F_000 1936
_exptl_crystal_size_max 0.60
_exptl_crystal_size_mid 0.20
_exptl_crystal_size_min 0.20
_refine_diff_density_max 0.210
_refine_diff_density_min -0.224
_refine_diff_density_rms 0.063
_refine_ls_extinction_method none
_refine_ls_goodness_of_fit_ref 1.087
_refine_ls_hydrogen_treatment constr
_refine_ls_matrix_type full
_refine_ls_number_parameters 308
_refine_ls_number_reflns 4413
_refine_ls_number_restraints 0
_refine_ls_restrained_S_all 1.087
_refine_ls_R_factor_all 0.0819
_refine_ls_R_factor_gt 0.0508
_refine_ls_shift/su_max 0.000
_refine_ls_shift/su_mean 0.000
_refine_ls_structure_factor_coef Fsqd
_refine_ls_weighting_details 'calc w=1/[\s^2^(Fo^2^)+(0.0800P)^2^+0.0000P] where P=(Fo^2^+2Fc^2^)/3'
_refine_ls_weighting_scheme calc
_refine_ls_wR_factor_gt 0.1301
_refine_ls_wR_factor_ref 0.1559
_reflns_number_gt 3050
_reflns_number_total 4413
_reflns_threshold_expression >2sigma(I)
_cod_data_source_file jo8025862sup1.cif
_cod_data_source_block comp_5za
_cod_depositor_comments
;
The following automatic conversions were performed:

'_symmetry_cell_setting' value 'Monoclinic' changed to 'monoclinic'
according to /home/saulius/struct/CIF-dictionaries/cif_core.dic
dictionary named 'cif_core.dic' version 2.4.2 from 2011-04-26.

Automatic conversion script
Id: cif_fix_values 1891 2012-01-12 08:04:46Z andrius 
;
_cod_original_sg_symbol_H-M C2/c
_cod_database_code 4028931

loop_
_symmetry_equiv_pos_as_xyz
'x, y, z'
'-x, y, -z+1/2'
'x+1/2, y+1/2, z'
'-x+1/2, y+1/2, -z+1/2'
'-x, -y, -z'
'x, -y, z-1/2'
'-x+1/2, -y+1/2, -z'
'x+1/2, -y+1/2, z-1/2'

loop_
_atom_site_label
_atom_site_type_symbol
_atom_site_fract_x
_atom_site_fract_y
_atom_site_fract_z
_atom_site_U_iso_or_equiv
_atom_site_adp_type
_atom_site_occupancy
_atom_site_symmetry_multiplicity
_atom_site_calc_flag
_atom_site_refinement_flags
O1 O 0.15985(5) 0.35454(8) 0.24679(16) 0.0606(4) Uani 1 1 d .
O2 O 0.21522(5) 0.40585(9) 0.43925(17) 0.0629(5) Uani 1 1 d .
H2 H 0.1988 0.4035 0.3612 0.094 Uiso 1 1 calc R
O3 O 0.14327(5) 0.21930(8) 0.81386(16) 0.0658(5) Uani 1 1 d .
N1 N 0.11616(6) 0.26021(10) 0.29568(18) 0.0532(5) Uani 1 1 d .
H1 H 0.1098 0.2278 0.3586 0.064 Uiso 1 1 calc R
N2 N 0.15903(5) 0.24778(8) 0.58504(17) 0.0429(4) Uani 1 1 d .
C1 C 0.23838(7) 0.42565(13) 0.7433(3) 0.0618(6) Uani 1 1 d .
H1A H 0.2249 0.4671 0.6977 0.074 Uiso 1 1 calc R
C2 C 0.26476(9) 0.43293(16) 0.8759(3) 0.0757(8) Uani 1 1 d .
H2A H 0.2684 0.4789 0.9210 0.091 Uiso 1 1 calc R
C3 C 0.28573(9) 0.37220(16) 0.9417(3) 0.0748(8) Uani 1 1 d .
H3 H 0.3042 0.3772 1.0300 0.090 Uiso 1 1 calc R
C4 C 0.27939(8) 0.30439(15) 0.8772(3) 0.0682(7) Uani 1 1 d .
H4 H 0.2935 0.2634 0.9225 0.082 Uiso 1 1 calc R
C5 C 0.25219(7) 0.29597(13) 0.7454(2) 0.0538(6) Uani 1 1 d .
H5 H 0.2478 0.2495 0.7032 0.065 Uiso 1 1 calc R
C6 C 0.23153(6) 0.35687(12) 0.6763(2) 0.0467(5) Uani 1 1 d .
C7 C 0.20480(7) 0.35250(11) 0.5297(2) 0.0454(5) Uani 1 1 d .
C8 C 0.17219(6) 0.30321(11) 0.4861(2) 0.0424(5) Uani 1 1 d .
C9 C 0.14913(7) 0.30702(11) 0.3363(2) 0.0465(5) Uani 1 1 d .
C10 C 0.09015(7) 0.26101(12) 0.1497(2) 0.0513(6) Uani 1 1 d .
H10 H 0.1101 0.2710 0.0759 0.062 Uiso 1 1 calc R
C11 C 0.05591(7) 0.32189(13) 0.1415(3) 0.0633(6) Uani 1 1 d .
H11A H 0.0381 0.3159 0.2215 0.076 Uiso 1 1 calc R
H11B H 0.0708 0.3692 0.1540 0.076 Uiso 1 1 calc R
C12 C 0.02619(8) 0.32139(16) -0.0039(3) 0.0810(8) Uani 1 1 d .
H12A H 0.0034 0.3585 -0.0018 0.097 Uiso 1 1 calc R
H12B H 0.0433 0.3338 -0.0831 0.097 Uiso 1 1 calc R
C13 C 0.00500(9) 0.24702(16) -0.0338(3) 0.0788(8) Uani 1 1 d .
H13A H -0.0127 0.2474 -0.1297 0.095 Uiso 1 1 calc R
H13B H -0.0144 0.2365 0.0401 0.095 Uiso 1 1 calc R
C14 C 0.03985(9) 0.18782(17) -0.0304(3) 0.0842(8) Uani 1 1 d .
H14A H 0.0578 0.1965 -0.1091 0.101 Uiso 1 1 calc R
H14B H 0.0257 0.1402 -0.0473 0.101 Uiso 1 1 calc R
C15 C 0.06924(9) 0.18671(13) 0.1169(3) 0.0723(7) Uani 1 1 d .
H15A H 0.0518 0.1735 0.1948 0.087 Uiso 1 1 calc R
H15B H 0.0921 0.1498 0.1142 0.087 Uiso 1 1 calc R
C16 C 0.17459(7) 0.17165(11) 0.5688(2) 0.0514(6) Uani 1 1 d .
H16A H 0.1872 0.1539 0.6652 0.062 Uiso 1 1 calc R
H16B H 0.1981 0.1724 0.5063 0.062 Uiso 1 1 calc R
C17 C 0.13995(7) 0.11762(11) 0.5048(2) 0.0513(5) Uani 1 1 d .
C18 C 0.15129(10) 0.06559(15) 0.4069(3) 0.0822(8) Uani 1 1 d .
H18 H 0.1798 0.0653 0.3811 0.099 Uiso 1 1 calc R
C19 C 0.12156(12) 0.01400(19) 0.3461(4) 0.1133(12) Uani 1 1 d .
H19 H 0.1300 -0.0205 0.2798 0.136 Uiso 1 1 calc R
C20 C 0.07953(12) 0.01325(17) 0.3828(4) 0.1022(11) Uani 1 1 d .
H20 H 0.0594 -0.0219 0.3423 0.123 Uiso 1 1 calc R
C21 C 0.06727(10) 0.06463(17) 0.4797(4) 0.0890(9) Uani 1 1 d .
H21 H 0.0386 0.0645 0.5045 0.107 Uiso 1 1 calc R
C22 C 0.09728(8) 0.11674(14) 0.5411(3) 0.0674(7) Uani 1 1 d .
H22 H 0.0887 0.1514 0.6070 0.081 Uiso 1 1 calc R
C23 C 0.14421(7) 0.26562(12) 0.7170(2) 0.0467(5) Uani 1 1 d .
C24 C 0.12783(6) 0.34167(11) 0.7391(2) 0.0442(5) Uani 1 1 d .
C25 C 0.09636(7) 0.37549(12) 0.6402(2) 0.0538(6) Uani 1 1 d .
H25 H 0.0864 0.3527 0.5510 0.065 Uiso 1 1 calc R
C26 C 0.07956(9) 0.44340(13) 0.6737(3) 0.0685(7) Uani 1 1 d .
H26 H 0.0580 0.4659 0.6076 0.082 Uiso 1 1 calc R
C27 C 0.09476(9) 0.47777(14) 0.8050(3) 0.0736(8) Uani 1 1 d .
H27 H 0.0834 0.5235 0.8270 0.088 Uiso 1 1 calc R
C28 C 0.12641(9) 0.44497(14) 0.9031(3) 0.0715(7) Uani 1 1 d .
H28 H 0.1371 0.4688 0.9905 0.086 Uiso 1 1 calc R
C29 C 0.14234(8) 0.37677(13) 0.8719(2) 0.0575(6) Uani 1 1 d .
H29 H 0.1630 0.3538 0.9402 0.069 Uiso 1 1 calc R

loop_
_atom_site_aniso_label
_atom_site_aniso_U_11
_atom_site_aniso_U_22
_atom_site_aniso_U_33
_atom_site_aniso_U_23
_atom_site_aniso_U_13
_atom_site_aniso_U_12
O1 0.0664(10) 0.0692(10) 0.0451(9) 0.0157(8) 0.0024(8) -0.0112(8)
O2 0.0618(10) 0.0691(10) 0.0562(10) 0.0175(8) 0.0010(8) -0.0157(8)
O3 0.0875(12) 0.0656(10) 0.0464(9) 0.0181(8) 0.0167(8) 0.0106(9)
N1 0.0569(11) 0.0608(11) 0.0405(10) 0.0104(8) 0.0007(8) -0.0087(9)
N2 0.0449(10) 0.0452(10) 0.0391(9) 0.0058(8) 0.0079(8) 0.0022(8)
C1 0.0542(14) 0.0622(15) 0.0662(16) -0.0023(12) -0.0029(12) 0.0048(12)
C2 0.0731(17) 0.0809(19) 0.0697(18) -0.0197(15) -0.0053(14) 0.0041(14)
C3 0.0725(17) 0.092(2) 0.0551(16) -0.0055(15) -0.0094(13) 0.0016(15)
C4 0.0596(15) 0.0805(18) 0.0613(16) 0.0122(14) -0.0054(12) 0.0103(13)
C5 0.0459(12) 0.0628(14) 0.0524(14) 0.0023(11) 0.0053(10) 0.0035(11)
C6 0.0372(11) 0.0571(14) 0.0457(12) 0.0015(10) 0.0049(9) 0.0003(10)
C7 0.0423(11) 0.0501(12) 0.0451(12) 0.0062(10) 0.0105(10) 0.0019(10)
C8 0.0410(11) 0.0493(12) 0.0375(11) 0.0039(9) 0.0075(9) 0.0024(9)
C9 0.0467(12) 0.0512(12) 0.0418(12) 0.0036(10) 0.0067(9) 0.0030(10)
C10 0.0535(13) 0.0640(14) 0.0354(11) 0.0047(10) 0.0019(10) -0.0049(11)
C11 0.0576(14) 0.0645(15) 0.0652(16) 0.0007(12) -0.0025(12) -0.0008(12)
C12 0.0594(15) 0.099(2) 0.0795(19) 0.0193(16) -0.0111(14) -0.0033(15)
C13 0.0582(16) 0.121(2) 0.0550(15) -0.0037(16) -0.0028(12) -0.0152(16)
C14 0.0821(19) 0.100(2) 0.0681(18) -0.0253(16) -0.0012(15) -0.0149(17)
C15 0.0782(17) 0.0634(16) 0.0714(17) -0.0098(13) -0.0059(14) -0.0022(13)
C16 0.0482(12) 0.0493(13) 0.0574(14) 0.0060(10) 0.0100(10) 0.0091(10)
C17 0.0572(14) 0.0444(12) 0.0519(13) 0.0066(10) 0.0048(11) 0.0048(10)
C18 0.0761(18) 0.0770(18) 0.093(2) -0.0259(16) 0.0075(16) 0.0068(15)
C19 0.109(3) 0.087(2) 0.139(3) -0.049(2) -0.004(2) 0.008(2)
C20 0.112(3) 0.066(2) 0.123(3) -0.0105(19) -0.008(2) -0.0223(19)
C21 0.0762(19) 0.086(2) 0.104(2) 0.0116(19) 0.0078(17) -0.0258(17)
C22 0.0659(16) 0.0635(15) 0.0751(18) 0.0038(13) 0.0176(13) -0.0055(13)
C23 0.0458(12) 0.0549(13) 0.0392(12) 0.0065(10) 0.0043(9) 0.0008(10)
C24 0.0455(12) 0.0528(13) 0.0354(11) 0.0043(9) 0.0098(9) -0.0020(9)
C25 0.0596(14) 0.0590(14) 0.0433(13) 0.0027(11) 0.0086(11) 0.0063(11)
C26 0.0779(17) 0.0683(16) 0.0611(16) 0.0166(13) 0.0158(13) 0.0213(13)
C27 0.105(2) 0.0515(15) 0.0694(19) 0.0004(13) 0.0318(16) 0.0091(14)
C28 0.0860(19) 0.0722(18) 0.0578(16) -0.0109(14) 0.0152(14) -0.0054(15)
C29 0.0596(14) 0.0700(16) 0.0429(13) -0.0002(11) 0.0069(11) 0.0016(12)

loop_
_atom_type_symbol
_atom_type_description
_atom_type_scat_dispersion_real
_atom_type_scat_dispersion_imag
_atom_type_scat_source
C C 0.0033 0.0016 'International Tables Vol C Tables 4.2.6.8 and 6.1.1.4'
H H 0.0000 0.0000 'International Tables Vol C Tables 4.2.6.8 and 6.1.1.4'
N N 0.0061 0.0033 'International Tables Vol C Tables 4.2.6.8 and 6.1.1.4'
O O 0.0106 0.0060 'International Tables Vol C Tables 4.2.6.8 and 6.1.1.4'

loop_
_geom_angle_atom_site_label_1
_geom_angle_atom_site_label_2
_geom_angle_atom_site_label_3
_geom_angle
C7 O2 H2 109.5
C9 N1 C10 123.51(17)
C9 N1 H1 118.2
C10 N1 H1 118.2
C23 N2 C8 122.12(16)
C23 N2 C16 116.94(16)
C8 N2 C16 118.19(15)
C2 C1 C6 120.8(2)
C2 C1 H1A 119.6
C6 C1 H1A 119.6
C1 C2 C3 119.9(3)
C1 C2 H2A 120.1
C3 C2 H2A 120.1
C4 C3 C2 120.0(2)
C4 C3 H3 120.0
C2 C3 H3 120.0
C3 C4 C5 120.8(2)
C3 C4 H4 119.6
C5 C4 H4 119.6
C4 C5 C6 119.9(2)
C4 C5 H5 120.0
C6 C5 H5 120.0
C5 C6 C1 118.6(2)
C5 C6 C7 122.54(19)
C1 C6 C7 118.71(19)
O2 C7 C8 121.14(19)
O2 C7 C6 111.91(17)
C8 C7 C6 126.92(18)
C7 C8 N2 121.73(17)
C7 C8 C9 119.55(18)
N2 C8 C9 118.71(17)
O1 C9 N1 120.23(19)
O1 C9 C8 120.43(19)
N1 C9 C8 119.34(18)
N1 C10 C15 109.91(18)
N1 C10 C11 110.16(18)
C15 C10 C11 111.71(19)
N1 C10 H10 108.3
C15 C10 H10 108.3
C11 C10 H10 108.3
C12 C11 C10 112.0(2)
C12 C11 H11A 109.2
C10 C11 H11A 109.2
C12 C11 H11B 109.2
C10 C11 H11B 109.2
H11A C11 H11B 107.9
C13 C12 C11 111.2(2)
C13 C12 H12A 109.4
C11 C12 H12A 109.4
C13 C12 H12B 109.4
C11 C12 H12B 109.4
H12A C12 H12B 108.0
C12 C13 C14 110.4(2)
C12 C13 H13A 109.6
C14 C13 H13A 109.6
C12 C13 H13B 109.6
C14 C13 H13B 109.6
H13A C13 H13B 108.1
C13 C14 C15 111.4(2)
C13 C14 H14A 109.4
C15 C14 H14A 109.4
C13 C14 H14B 109.4
C15 C14 H14B 109.4
H14A C14 H14B 108.0
C10 C15 C14 110.7(2)
C10 C15 H15A 109.5
C14 C15 H15A 109.5
C10 C15 H15B 109.5
C14 C15 H15B 109.5
H15A C15 H15B 108.1
N2 C16 C17 115.44(17)
N2 C16 H16A 108.4
C17 C16 H16A 108.4
N2 C16 H16B 108.4
C17 C16 H16B 108.4
H16A C16 H16B 107.5
C18 C17 C22 117.9(2)
C18 C17 C16 118.6(2)
C22 C17 C16 123.5(2)
C19 C18 C17 121.6(3)
C19 C18 H18 119.2
C17 C18 H18 119.2
C20 C19 C18 120.1(3)
C20 C19 H19 119.9
C18 C19 H19 119.9
C19 C20 C21 119.5(3)
C19 C20 H20 120.3
C21 C20 H20 120.3
C20 C21 C22 120.4(3)
C20 C21 H21 119.8
C22 C21 H21 119.8
C17 C22 C21 120.4(3)
C17 C22 H22 119.8
C21 C22 H22 119.8
O3 C23 N2 120.73(19)
O3 C23 C24 120.00(18)
N2 C23 C24 119.24(17)
C25 C24 C29 119.2(2)
C25 C24 C23 122.80(19)
C29 C24 C23 117.77(19)
C24 C25 C26 119.9(2)
C24 C25 H25 120.0
C26 C25 H25 120.0
C27 C26 C25 120.0(2)
C27 C26 H26 120.0
C25 C26 H26 120.0
C28 C27 C26 120.4(2)
C28 C27 H27 119.8
C26 C27 H27 119.8
C27 C28 C29 119.7(2)
C27 C28 H28 120.1
C29 C28 H28 120.1
C28 C29 C24 120.7(2)
C28 C29 H29 119.7
C24 C29 H29 119.7

loop_
_geom_bond_atom_site_label_1
_geom_bond_atom_site_label_2
_geom_bond_distance
O1 C9 1.259(2)
O2 C7 1.336(2)
O2 H2 0.8200
O3 C23 1.223(2)
N1 C9 1.334(3)
N1 C10 1.464(3)
N1 H1 0.8600
N2 C23 1.377(3)
N2 C8 1.441(2)
N2 C16 1.474(2)
C1 C2 1.374(3)
C1 C6 1.394(3)
C1 H1A 0.9300
C2 C3 1.374(4)
C2 H2A 0.9300
C3 C4 1.367(3)
C3 H3 0.9300
C4 C5 1.383(3)
C4 H4 0.9300
C5 C6 1.385(3)
C5 H5 0.9300
C6 C7 1.480(3)
C7 C8 1.360(3)
C8 C9 1.460(3)
C10 C15 1.505(3)
C10 C11 1.516(3)
C10 H10 0.9800
C11 C12 1.512(3)
C11 H11A 0.9700
C11 H11B 0.9700
C12 C13 1.506(4)
C12 H12A 0.9700
C12 H12B 0.9700
C13 C14 1.509(4)
C13 H13A 0.9700
C13 H13B 0.9700
C14 C15 1.521(3)
C14 H14A 0.9700
C14 H14B 0.9700
C15 H15A 0.9700
C15 H15B 0.9700
C16 C17 1.505(3)
C16 H16A 0.9700
C16 H16B 0.9700
C17 C18 1.374(3)
C17 C22 1.383(3)
C18 C19 1.372(4)
C18 H18 0.9300
C19 C20 1.366(4)
C19 H19 0.9300
C20 C21 1.369(4)
C20 H20 0.9300
C21 C22 1.385(4)
C21 H21 0.9300
C22 H22 0.9300
C23 C24 1.490(3)
C24 C25 1.378(3)
C24 C29 1.392(3)
C25 C26 1.383(3)
C25 H25 0.9300
C26 C27 1.379(4)
C26 H26 0.9300
C27 C28 1.369(4)
C27 H27 0.9300
C28 C29 1.372(3)
C28 H28 0.9300
C29 H29 0.9300

loop_
_geom_torsion_atom_site_label_1
_geom_torsion_atom_site_label_2
_geom_torsion_atom_site_label_3
_geom_torsion_atom_site_label_4
_geom_torsion
C6 C1 C2 C3 1.9(4)
C1 C2 C3 C4 -1.8(4)
C2 C3 C4 C5 0.4(4)
C3 C4 C5 C6 0.9(4)
C4 C5 C6 C1 -0.8(3)
C4 C5 C6 C7 175.21(19)
C2 C1 C6 C5 -0.6(3)
C2 C1 C6 C7 -176.7(2)
C5 C6 C7 O2 -132.6(2)
C1 C6 C7 O2 43.4(3)
C5 C6 C7 C8 49.4(3)
C1 C6 C7 C8 -134.7(2)
O2 C7 C8 N2 -176.69(17)
C6 C7 C8 N2 1.2(3)
O2 C7 C8 C9 2.1(3)
C6 C7 C8 C9 180.00(19)
C23 N2 C8 C7 58.0(3)
C16 N2 C8 C7 -102.6(2)
C23 N2 C8 C9 -120.8(2)
C16 N2 C8 C9 78.6(2)
C10 N1 C9 O1 -1.0(3)
C10 N1 C9 C8 178.11(18)
C7 C8 C9 O1 1.5(3)
N2 C8 C9 O1 -179.74(17)
C7 C8 C9 N1 -177.69(18)
N2 C8 C9 N1 1.1(3)
C9 N1 C10 C15 157.4(2)
C9 N1 C10 C11 -79.1(2)
N1 C10 C11 C12 -176.04(19)
C15 C10 C11 C12 -53.6(3)
C10 C11 C12 C13 54.6(3)
C11 C12 C13 C14 -56.4(3)
C12 C13 C14 C15 57.6(3)
N1 C10 C15 C14 176.6(2)
C11 C10 C15 C14 54.0(3)
C13 C14 C15 C10 -56.5(3)
C23 N2 C16 C17 90.5(2)
C8 N2 C16 C17 -107.9(2)
N2 C16 C17 C18 140.8(2)
N2 C16 C17 C22 -40.2(3)
C22 C17 C18 C19 -0.1(4)
C16 C17 C18 C19 179.0(3)
C17 C18 C19 C20 -0.2(5)
C18 C19 C20 C21 0.5(6)
C19 C20 C21 C22 -0.4(5)
C18 C17 C22 C21 0.1(4)
C16 C17 C22 C21 -178.9(2)
C20 C21 C22 C17 0.2(4)
C8 N2 C23 O3 -162.43(19)
C16 N2 C23 O3 -1.6(3)
C8 N2 C23 C24 19.6(3)
C16 N2 C23 C24 -179.61(17)
O3 C23 C24 C25 -126.4(2)
N2 C23 C24 C25 51.6(3)
O3 C23 C24 C29 47.8(3)
N2 C23 C24 C29 -134.2(2)
C29 C24 C25 C26 -0.1(3)
C23 C24 C25 C26 174.0(2)
C24 C25 C26 C27 1.0(4)
C25 C26 C27 C28 -0.2(4)
C26 C27 C28 C29 -1.5(4)
C27 C28 C29 C24 2.3(4)
C25 C24 C29 C28 -1.5(3)
C23 C24 C29 C28 -175.9(2)
